data_1542033
loop_
_publ_author_name
'Sauvage, J.P.'
'Maraine, P.'
'Perez, G.'

_publ_section_title
;
 Etude structurale de l'antimoniate (III) de sodium Na Sb5 O8
;
_journal_name_full 'Revue de Chimie Minerale'
_journal_page_first 556
_journal_page_last 563
_journal_volume 13
_journal_year 1976
_chemical_formula_sum 'Na O8 Sb5'
_chemical_name_systematic 'Na Sb5 O8'
_space_group_IT_number 2
_symmetry_space_group_name_Hall '-P 1'
_symmetry_space_group_name_H-M 'P -1'
_cell_angle_alpha 85.44
_cell_angle_beta 105.6
_cell_angle_gamma 106.11
_cell_formula_units_Z 2
_cell_length_a 9.638
_cell_length_b 7.291
_cell_length_c 7.172
_cell_volume 466.347
_citation_journal_id_ASTM RVCMA8
_cod_data_source_file Sauvage_RVCMA8_1976_751.cif
_cod_data_source_block Na1O8Sb5
_cod_original_cell_volume 466.3474
_cod_original_formula_sum 'Na1 O8 Sb5'
_cod_database_code 1542033

loop_
_symmetry_equiv_pos_as_xyz
x,y,z
-x,-y,-z

loop_
_atom_site_label
_atom_site_type_symbol
_atom_site_fract_x
_atom_site_fract_y
_atom_site_fract_z
_atom_site_occupancy
_atom_site_U_iso_or_equiv
O4 O-2 0.182 0.557 0.545 1 0.0
O3 O-2 0.443 0.643 0.449 1 0.0
Sb2 Sb+3 0.3315 0.3987 0.5384 1 0.0
O1 O-2 0.209 0.823 0.251 1 0.0
Sb1 Sb+3 0.3335 0.7677 0.1022 1 0.0
O7 O-2 0.425 0.456 0.825 1 0.0
Sb3 Sb+3 0.0252 0.9385 0.7442 1 0.0
O8 O-2 0.232 0.491 0.071 1 0.0
Sb4 Sb+3 0.2804 0.828 0.5405 1 0.0
O2 O-2 0.083 0.896 0.509 1 0.0
Na1 Na+1 0.029 0.439 0.748 1 0.0
O6 O-2 0.157 0.193 0.812 1 0.0
O5 O-2 0.192 0.809 0.857 1 0.0
Sb5 Sb+3 0.3356 0.3059 0.026 1 0.0
